data_1570133
loop_
_publ_author_name
'Zhang, Mengchu'
'Zhang, Tianyuan'
'Yu, Sifan'
'Qiu, Huang'
'Yusuf, Abdulla'
'Xu, Xinfang'
'Qian, Yu'
'Hu, Wenhao'

_publ_section_title
;
 Construction of 4-hydroxycoumarin derivatives with adjacent quaternary
 and tertiary stereocenters <i>via</i> ternary catalysis.
;
_journal_issue 42
_journal_name_full 'Chemical science'
_journal_page_first 11850
_journal_page_last 11857
_journal_paper_doi 10.1039/d3sc03452f
_journal_volume 14
_journal_year 2023
_chemical_formula_moiety 'C29 H23 N O4'
_chemical_formula_sum 'C29 H23 N O4'
_chemical_formula_weight 449.48
_space_group_crystal_system orthorhombic
_space_group_IT_number 33
_space_group_name_Hall 'P 2c -2n'
_space_group_name_H-M_alt 'P n a 21'
_atom_sites_solution_hydrogens geom
_atom_sites_solution_primary dual
_audit_creation_date 2021-05-08
_audit_creation_method
;
Olex2 1.3
(compiled 2020.11.12 svn.r5f609507 for OlexSys, GUI svn.r6272)
;
_audit_update_record
;
2023-05-22 deposited with the CCDC.	2023-09-25 downloaded from the CCDC.
;
_cell_angle_alpha 90
_cell_angle_beta 90
_cell_angle_gamma 90
_cell_formula_units_Z 8
_cell_length_a 20.38188(12)
_cell_length_b 10.28920(5)
_cell_length_c 21.05443(11)
_cell_measurement_reflns_used 111060
_cell_measurement_temperature 100.00(10)
_cell_measurement_theta_max 77.0490
_cell_measurement_theta_min 4.1770
_cell_volume 4415.39(4)
_computing_cell_refinement 'CrysAlisPro 1.171.40.84a (Rigaku OD, 2020)'
_computing_data_collection 'CrysAlisPro 1.171.40.84a (Rigaku OD, 2020)'
_computing_data_reduction 'CrysAlisPro 1.171.40.84a (Rigaku OD, 2020)'
_computing_molecular_graphics 'Olex2 1.3 (Dolomanov et al., 2009)'
_computing_publication_material 'Olex2 1.3 (Dolomanov et al., 2009)'
_computing_structure_refinement 'SHELXL 2018/3 (Sheldrick, 2015)'
_computing_structure_solution 'SHELXT 2018/2 (Sheldrick, 2018)'
_diffrn_ambient_environment N~2~
_diffrn_ambient_temperature 100.00(10)
_diffrn_detector 'Hybrid Pixel Array Detector'
_diffrn_detector_area_resol_mean 10.0000
_diffrn_detector_type HyPix
_diffrn_measured_fraction_theta_full 1.000
_diffrn_measured_fraction_theta_max 0.996
_diffrn_measurement_details
;
List of Runs (angles in degrees, time in seconds):

  # Type    Start    End  Width  t~exp~   \w     \q     \k     \f   Frames
#--------------------------------------------------------------------------
  1  \w    -73.00 -48.00   0.50    0.10    --  -46.62 132.00 -72.00   50
  2  \w    -71.00 -35.00   0.50    0.70    -- -100.00 110.00-141.76   72
  3  \w   -116.00 -83.00   0.50    0.70    -- -100.00 132.00 -72.00   66
  4  \w   -107.00 -69.00   0.50    0.70    -- -100.00 105.00 -94.18   76
  5  \w   -108.00 -78.00   0.50    0.70    -- -100.00 110.00-141.76   60
  6  \w   -121.00 -32.00   0.50    0.10    --  -46.62 -19.00 -30.00  178
  7  \w    -66.00 -40.00   0.50    0.10    --  -64.00 -76.00  46.58   52
  8  \w    -65.00 -31.00   0.50    0.10    --  -56.00 -80.00  96.51   68
  9  \w    -73.00 -39.00   0.50    0.10    --  -64.00 -80.00  78.58   68
 10  \w    -70.00 -44.00   0.50    0.10    --  -68.00 -79.00  35.36   52
 11  \w    -72.00 -47.00   0.50    0.10    --  -68.00 -71.00  -7.14   50
 12  \w    -75.00 -50.00   0.50    0.10    --  -72.00 -72.00 -53.20   50
 13  \w    -74.00 -40.00   0.50    0.10    --  -64.00 -76.00 -93.78   68
 14  \w    -59.00 -34.00   0.50    0.10    --  -46.62 -38.00-150.00   50
 15  \w    -61.00 -35.00   0.50    0.10    --  -60.00 -79.00-141.61   52
 16  \w    -70.00 -44.00   0.50    0.10    --  -68.00 -79.00-172.63   52
 17  \w    -83.00 -55.00   0.50    0.70    --  -76.00 -69.00-148.22   56
 18  \w    -84.00 -58.00   0.50    0.70    --  -80.00 -74.00-107.63   52
 19  \w    -88.00 -57.00   0.50    0.70    --  -80.00 -74.00 -71.80   62
 20  \w    -79.00 -53.00   0.50    0.70    --  -76.00 -75.00 -10.33   52
 21  \w    -80.00 -54.00   0.50    0.70    --  -76.00 -72.00  13.27   52
 22  \w    -83.00 -57.00   0.50    0.70    --  -80.00 -75.00  69.22   52
 23  \w    -82.00 -57.00   0.50    0.70    --  -80.00 -74.00 127.22   50
 24  \w    -82.00 -53.00   0.50    0.70    --  -76.00 -75.00 138.24   58
 25  \w    -93.00 -62.00   0.50    0.70    --  -84.00 -75.00 128.25   62
 26  \w    -92.00 -66.00   0.50    0.70    --  -88.00 -74.00  97.18   52
 27  \w    -86.00 -60.00   0.50    0.70    --  -84.00 -76.00  56.93   52
 28  \w    -83.00 -57.00   0.50    0.70    --  -80.00 -75.00   1.27   52
 29  \w    -83.00 -57.00   0.50    0.70    --  -80.00 -74.00 -57.14   52
 30  \w    -84.00 -58.00   0.50    0.70    --  -80.00 -72.00 -30.17   52
 31  \w    -94.00 -61.00   0.50    0.70    --  -84.00 -75.00 -81.47   66
 32  \w    -91.00 -62.00   0.50    0.70    --  -84.00 -72.00 -40.98   58
 33  \w    -93.00 -67.00   0.50    0.70    --  -88.00 -71.00  -8.63   52
 34  \w    -98.00 -72.00   0.50    0.70    --  -96.00 -77.00  31.38   52
 35  \w    -98.00 -72.00   0.50    0.70    --  -96.00 -77.00 -29.11   52
 36  \w   -104.00 -62.00   0.50    0.70    --  -84.00 -73.00  40.38   84
 37  \w    -99.00 -65.00   0.50    0.70    --  -88.00 -75.00 120.72   68
 38  \w    -94.00 -69.00   0.50    0.70    --  -92.00 -75.00 117.68   50
 39  \w   -105.00 -57.00   0.50    0.70    --  -80.00 -74.00 171.01   96
 40  \w   -105.00 -75.00   0.50    0.70    -- -100.00 -79.00  88.33   60
 41  \w   -108.00 -77.00   0.50    0.70    -- -100.00 -77.00  30.00   62
 42  \w   -107.00 -78.00   0.50    0.70    -- -100.00 -77.00  72.04   58
 43  \w   -113.00 -77.00   0.50    0.70    -- -100.00 -74.00   9.36   72
 44  \w   -105.00 -77.00   0.50    0.70    -- -100.00 -75.00 -38.61   56
 45  \w   -108.00 -76.00   0.50    0.70    -- -100.00 -77.00 -90.00   64
 46  \w    -89.00 -64.00   0.50    0.70    --  -88.00 -76.00-117.51   50
 47  \w   -101.00 -74.00   0.50    0.10    --  -46.62-132.00-141.00   54
 48  \w    -26.00   1.00   0.50    0.10    --   12.00 105.00  42.42   54
 49  \w    -16.00  11.00   0.50    0.10    --   20.00 102.00  75.64   54
 50  \w     15.00  40.00   0.50    0.10    --   44.00  88.00  45.85   50
 51  \w     36.00  78.00   0.50    0.10    --   60.00  78.00  33.81   84
 52  \w     62.00 120.00   0.50    0.10    --   46.62  77.00  90.00  116
 53  \w     87.00 113.00   0.50    0.10    --   56.00  79.00 175.75   52
 54  \w     71.00  96.00   0.50    0.10    --   46.62 137.00 104.00   50
 55  \w     45.00  71.00   0.50    0.10    --   68.00  76.00  62.61   52
 56  \w     44.00  69.00   0.50    0.10    --   68.00  77.00 111.47   50
 57  \w     38.00  72.00   0.50    0.10    --   60.00  74.00 153.31   68
 58  \w     45.00  70.00   0.50    0.10    --   68.00  75.00 152.64   50
 59  \w     86.00 125.00   0.50    0.70    --  107.00 137.00 104.00   78
 60  \w     85.00 165.00   0.50    0.70    --  107.00  77.00 120.00  160
 61  \w    149.00 177.00   0.50    0.70    --  107.00  77.00 150.00   56
 62  \w    108.00 178.00   0.50    0.70    --  107.00  45.00  60.00  140
 63  \w    104.00 129.00   0.50    0.10    --   56.00  80.00 -56.52   50
 64  \w     88.00 124.00   0.50    0.10    --   52.00  78.00-102.71   72
 65  \w     75.00 120.00   0.50    0.10    --   46.62 132.00 -72.00   90
 66  \w     79.00 112.00   0.50    0.70    --  107.00 132.00 -72.00   66
 67  \w     45.00  71.00   0.50    0.10    --   68.00  76.00-105.12   52
 68  \w     48.00  74.00   0.50    0.10    --   72.00  77.00 -94.33   52
 69  \w     49.00  75.00   0.50    0.10    --   72.00  75.00-128.30   52
 70  \w     33.00  78.00   0.50    0.10    --   46.62  38.00 -90.00   90
 71  \w     36.00  62.00   0.50    0.10    --   60.00  77.00 -27.00   52
 72  \w     31.00  67.00   0.50    0.10    --   56.00  80.00 -56.52   72
 73  \w     28.00  54.00   0.50    0.10    --   52.00  78.00-102.71   52
 74  \w     30.00  66.00   0.50    0.10    --   52.00  74.00-126.39   72
 75  \w     40.00  72.00   0.50    0.10    --   64.00  77.00-174.53   64
 76  \w     96.00 177.00   0.50    0.70    --  107.00  45.00-150.00  162
 77  \w     73.00 104.00   0.50    0.70    --  107.00 -94.00-150.00   62
 78  \w     76.00 103.00   0.50    0.70    --  107.00 -94.00 -90.00   54
 79  \w     48.00 113.00   0.50    0.70    --  107.00-132.00-141.00  130
 80  \w     49.00  99.00   0.50    0.10    --   46.62-132.00-141.00  100
 81  \w     34.00  86.00   0.50    0.70    --  107.00 -94.00 -60.00  104
 82  \w     46.00 105.00   0.50    0.70    --  107.00 -94.00-120.00  118
 83  \w     37.00 107.00   0.50    0.70    --  107.00-125.00-120.00  140
 84  \w     37.00 105.00   0.50    0.70    --  107.00 -94.00 -30.00  136
 85  \w     95.00 120.00   0.50    0.70    --  107.00-137.00  41.00   50
 86  \w     69.00  94.00   0.50    0.70    --  107.00 -94.00 120.00   50
 87  \w     75.00 102.00   0.50    0.70    --  107.00 -94.00  90.00   54
 88  \w     47.00 112.00   0.50    0.70    --  107.00-125.00 120.00  130
 89  \w     34.00 103.00   0.50    0.70    --  107.00 -94.00   0.00  138
 90  \w     36.00  73.00   0.50    0.70    --  107.00 -61.00 120.00   74
 91  \w     35.00  68.00   0.50    0.70    --  107.00 -94.00 120.00   66
 92  \w     35.00  92.00   0.50    0.70    --  107.00 -94.00  60.00  114
 93  \w     36.00  99.00   0.50    0.70    --  107.00 -94.00  30.00  126
 94  \w     35.00  73.00   0.50    0.70    --  107.00 -61.00  30.00   76
 95  \w     34.00  73.00   0.50    0.70    --  107.00 -61.00  90.00   78
 96  \w     25.00 102.00   0.50    0.10    --   46.62-137.00  41.00  154
 97  \w     34.00  72.00   0.50    0.70    --  107.00 -94.00 -90.00   76
 98  \w     37.00  70.00   0.50    0.70    --  107.00 -61.00 -90.00   66
 99  \w     35.00  73.00   0.50    0.70    --  107.00 -61.00-180.00   76
100  \w     11.00  40.00   0.50    0.10    --   40.00  88.00-102.59   58
101  \w     15.00  41.00   0.50    0.10    --   44.00  89.00 -34.80   52
102  \w     38.00  77.00   0.50    0.10    --   60.00  74.00  11.03   78
103  \w     23.00  55.00   0.50    0.10    --   46.62  77.00  90.00   64
104  \w     32.00  64.00   0.50    0.10    --   56.00  77.00 137.98   64
105  \w     31.00  74.00   0.50    0.10    --   56.00  79.00 175.75   86
106  \w     84.00 132.00   0.50    0.70    --  107.00  77.00 150.00   96
107  \w      9.00  34.00   0.50    0.10    --   40.00  92.00 151.17   50
108  \w    -14.00  19.00   0.50    0.10    --   20.00 100.00 -31.79   66
109  \w    -82.00 -56.00   0.50    0.10    --  -46.62 137.00 104.00   52
110  \w   -120.00 -75.00   0.50    0.70    -- -100.00 137.00 104.00   90
111  \w   -111.00 -85.00   0.50    0.10    --  -46.62 -38.00-150.00   52
112  \w    -98.00 -61.00   0.50    0.70    --  -84.00 -75.00-143.54   74
113  \w    -98.00 -65.00   0.50    0.70    --  -88.00 -74.00-160.87   66
114  \w   -107.00 -72.00   0.50    0.70    --  -96.00 -78.00-167.20   70
115  \w   -115.00 -79.00   0.50    0.70    -- -100.00 -76.00-153.51   72
116  \w   -110.00 -77.00   0.50    0.70    -- -100.00 -77.00-111.79   66
117  \w   -120.00 -79.00   0.50    0.70    -- -100.00 -73.00-106.93   82
118  \w   -109.00 -77.00   0.50    0.70    -- -100.00 -77.00 -44.38   64
119  \w   -120.00 -76.00   0.50    0.70    -- -100.00 -77.00   0.00   88
120  \w   -120.00 -79.00   0.50    0.70    -- -100.00 -71.00  72.75   82
121  \w   -115.00 -77.00   0.50    0.70    -- -100.00 -76.00 109.75   76
122  \w   -105.00 -76.00   0.50    0.70    -- -100.00 -76.00 160.08   58
123  \w   -117.00 -92.00   0.50    0.10    --  -46.62-137.00  41.00   50
124  \w   -148.00-122.00   0.50    0.70    -- -100.00 -77.00  30.00   52
125  \w   -126.00 -80.00   0.50    0.70    -- -100.00 -70.00  14.40   92
126  \w   -124.00 -76.00   0.50    0.70    -- -100.00 -77.00 -60.00   96
127  \w   -114.00 -76.00   0.50    0.70    -- -100.00 -78.00-141.51   76
128  \w   -146.00-121.00   0.50    0.70    -- -100.00-132.00-141.00   50
129  \w   -164.00-138.00   0.50    0.70    -- -100.00 -77.00 -90.00   52
130  \w   -157.00 -75.00   0.50    0.70    -- -100.00 -79.00 -73.36  164
131  \w   -140.00 -75.00   0.50    0.70    -- -100.00 -79.00  62.81  130
132  \w   -143.00 -77.00   0.50    0.70    -- -100.00 -74.00 120.16  132
133  \w   -144.00 -75.00   0.50    0.70    -- -100.00 -80.00 119.26  138
134  \w   -140.00 -83.00   0.50    0.70    -- -100.00 -72.00 136.80  114
135  \w   -151.00-110.00   0.50    0.70    --  -80.00 -74.00 171.01   82
136  \w   -149.00 -76.00   0.50    0.70    -- -100.00 -77.00 150.00  146
137  \w   -157.00 -65.00   0.50    0.70    --  -84.00 -66.00 149.64  184
138  \w   -156.00-130.00   0.50    0.70    --  -96.00 -77.00  31.38   52
139  \w   -152.00-124.00   0.50    0.70    -- -100.00 -71.00  72.75   56
140  \w   -166.00-129.00   0.50    0.70    -- -100.00 -70.00  14.40   74
141  \w   -169.00 -77.00   0.50    0.70    -- -100.00 -77.00  98.02  184
142  \w   -172.00-146.00   0.50    0.70    -- -100.00-137.00  41.00   52
143  \w   -170.00-129.00   0.50    0.70    -- -100.00 -79.00  88.33   82
144  \w   -172.00-145.00   0.50    0.70    -- -100.00 -77.00  72.04   54
145  \w   -163.00 -75.00   0.50    0.70    -- -100.00 -80.00  48.89  176
146  \w   -167.00-129.00   0.50    0.70    -- -100.00 -73.00-106.93   76
147  \w   -171.00 -76.00   0.50    0.70    -- -100.00 -78.00-173.59  190
148  \w   -167.00 -75.00   0.50    0.70    -- -100.00 -79.00-121.73  184
149  \w   -170.00-126.00   0.50    0.70    -- -100.00 -78.00-141.51   88
150  \w   -172.00 -76.00   0.50    0.70    -- -100.00 -77.00 -30.00  192
151  \w   -167.00-141.00   0.50    0.70    -- -100.00 -76.00 109.75   52
152  \w   -172.00-145.00   0.50    0.70    -- -100.00 -72.00 136.80   54
153  \w   -171.00-121.00   0.50    0.70    -- -100.00 -76.00 160.08  100
154  \w   -173.00 -77.00   0.50    0.70    -- -100.00 -74.00 164.89  192
155  \w   -172.00-134.00   0.50    0.70    -- -100.00 -74.00   9.36   76
156  \w   -172.00-122.00   0.50    0.70    -- -100.00 -77.00 -44.38  100
157  \w   -171.00-106.00   0.50    0.70    -- -100.00 -49.00-110.48  130
158  \w   -171.00 -77.00   0.50    0.70    -- -100.00 -77.00 -63.52  188
159  \w   -173.00 -79.00   0.50    0.70    -- -100.00 -71.00 -23.21  188
;
_diffrn_measurement_device 'four-circle diffractometer'
_diffrn_measurement_device_type 'XtaLAB Synergy R, DW system, HyPix'
_diffrn_measurement_method '\w scans'
_diffrn_orient_matrix_type 'CrysAlisPro convention (1999,Acta A55,543-557)'
_diffrn_orient_matrix_UB_11 -0.0133916000
_diffrn_orient_matrix_UB_12 0.1408499000
_diffrn_orient_matrix_UB_13 -0.0211604000
_diffrn_orient_matrix_UB_21 0.0050579000
_diffrn_orient_matrix_UB_22 -0.0422306000
_diffrn_orient_matrix_UB_23 -0.0700491000
_diffrn_orient_matrix_UB_31 -0.0741977000
_diffrn_orient_matrix_UB_32 -0.0282860000
_diffrn_orient_matrix_UB_33 -0.0009614000
_diffrn_radiation_monochromator mirror
_diffrn_radiation_probe x-ray
_diffrn_radiation_type 'Cu K\a'
_diffrn_radiation_wavelength 1.54184
_diffrn_reflns_av_R_equivalents 0.0679
_diffrn_reflns_av_unetI/netI 0.0230
_diffrn_reflns_Laue_measured_fraction_full 1.000
_diffrn_reflns_Laue_measured_fraction_max 0.996
_diffrn_reflns_limit_h_max 22
_diffrn_reflns_limit_h_min -25
_diffrn_reflns_limit_k_max 13
_diffrn_reflns_limit_k_min -12
_diffrn_reflns_limit_l_max 26
_diffrn_reflns_limit_l_min -26
_diffrn_reflns_number 191818
_diffrn_reflns_point_group_measured_fraction_full 1.000
_diffrn_reflns_point_group_measured_fraction_max 0.989
_diffrn_reflns_theta_full 67.684
_diffrn_reflns_theta_max 77.014
_diffrn_reflns_theta_min 4.200
_diffrn_source 'Rotating-anode X-ray tube'
_diffrn_source_type 'Rigaku (Cu) X-ray Source'
_exptl_absorpt_coefficient_mu 0.727
_exptl_absorpt_correction_T_max 1.00000
_exptl_absorpt_correction_T_min 0.56564
_exptl_absorpt_correction_type multi-scan
_exptl_absorpt_process_details
;
CrysAlisPro 1.171.40.84a (Rigaku Oxford Diffraction, 2020)
Empirical absorption correction using spherical harmonics,
implemented in SCALE3 ABSPACK scaling algorithm.
;
_exptl_crystal_colour colourless
_exptl_crystal_colour_primary colourless
_exptl_crystal_density_diffrn 1.352
_exptl_crystal_description block
_exptl_crystal_F_000 1888
_exptl_crystal_size_max 0.3
_exptl_crystal_size_mid 0.2
_exptl_crystal_size_min 0.2
_refine_diff_density_max 0.174
_refine_diff_density_min -0.171
_refine_diff_density_rms 0.039
_refine_ls_abs_structure_details
;
 Flack x determined using 4281 quotients [(I+)-(I-)]/[(I+)+(I-)]
 (Parsons, Flack and Wagner, Acta Cryst. B69 (2013) 249-259).
;
_refine_ls_abs_structure_Flack 0.42(4)
_refine_ls_extinction_coef 0.00077(8)
_refine_ls_extinction_expression Fc^*^=kFc[1+0.001xFc^2^\l^3^/sin(2\q)]^-1/4^
_refine_ls_extinction_method 'SHELXL-2018/3 (Sheldrick 2018)'
_refine_ls_goodness_of_fit_ref 1.067
_refine_ls_hydrogen_treatment constr
_refine_ls_matrix_type full
_refine_ls_number_parameters 620
_refine_ls_number_reflns 9215
_refine_ls_number_restraints 1
_refine_ls_restrained_S_all 1.067
_refine_ls_R_factor_all 0.0302
_refine_ls_R_factor_gt 0.0297
_refine_ls_shift/su_max 0.001
_refine_ls_shift/su_mean 0.000
_refine_ls_structure_factor_coef Fsqd
_refine_ls_weighting_details 'w=1/[\s^2^(Fo^2^)+(0.0399P)^2^+0.8442P] where P=(Fo^2^+2Fc^2^)/3'
_refine_ls_weighting_scheme calc
_refine_ls_wR_factor_gt 0.0761
_refine_ls_wR_factor_ref 0.0766
_reflns_Friedel_coverage 0.933
_reflns_Friedel_fraction_full 1.000
_reflns_Friedel_fraction_max 0.982
_reflns_number_gt 9041
_reflns_number_total 9215
_reflns_threshold_expression 'I > 2\s(I)'
_cod_data_source_file d3sc03452f2.cif
_cod_data_source_block zhangmch_210507_4
_cod_depositor_comments 'Adding full bibliography for 1570130--1570133.cif.'
_cod_database_code 1570133
_shelx_shelxl_version_number 2018/3
_shelx_space_group_comment
;
The symmetry employed for this shelxl refinement is uniquely defined
by the following loop, which should always be used as a source of
symmetry information in preference to the above space-group names.
They are only intended as comments.
;
_shelx_estimated_absorpt_t_max 0.868
_shelx_estimated_absorpt_t_min 0.811
_reflns_odcompleteness_completeness 100.00
_reflns_odcompleteness_iscentric 1
_reflns_odcompleteness_theta 71.98
_olex2_refinement_description
;
1. Fixed Uiso
 At 1.2 times of:
  All C(H) groups, {H65A,H65B,H65C} of C65
 At 1.5 times of:
  {H67A,H67B,H67C} of C67, {H66A,H66B,H66C} of C66, {H25A,H25B,H25C} of C25,
  {H26A,H26B,H26C} of C26, {H27A,H27B,H27C} of C27
2.a Ternary CH refined with riding coordinates:
 C5(H5), C47(H47)
2.b Aromatic/amide H refined with riding coordinates:
 C48(H48), C6(H6), C59(H59), C50(H50), C14(H14), C54(H54), C18(H18), C57(H57),
 C21(H21), C39(H39), C12(H12), C56(H56), C41(H41), C53(H53), C20(H20), C42(H42),
  C40(H40), C52(H52), C33(H33), C29(H29), C51(H51), C13(H13), C11(H11),
 C32(H32), C30(H30), C31(H31)
2.c Idealised Me refined as rotating group:
 C27(H27A,H27B,H27C), C26(H26A,H26B,H26C), C65(H65A,H65B,H65C), C66(H66A,H66B,
 H66C), C25(H25A,H25B,H25C), C67(H67A,H67B,H67C)
;
_olex2_submission_special_instructions 'No special instructions were received'
_oxdiff_exptl_absorpt_empirical_details
;
Empirical correction (ABSPACK) includes:
- Absorption correction using spherical harmonics
- Frame scaling
;
_oxdiff_exptl_absorpt_empirical_full_max 2.564
_oxdiff_exptl_absorpt_empirical_full_min 0.506

loop_
_space_group_symop_operation_xyz
'x, y, z'
'-x, -y, z+1/2'
'x+1/2, -y+1/2, z'
'-x+1/2, y+1/2, z+1/2'

loop_
_atom_site_label
_atom_site_type_symbol
_atom_site_fract_x
_atom_site_fract_y
_atom_site_fract_z
_atom_site_U_iso_or_equiv
_atom_site_adp_type
_atom_site_occupancy
_atom_site_site_symmetry_order
_atom_site_calc_flag
_atom_site_refinement_flags_posn
_atom_site_refinement_flags_adp
_atom_site_refinement_flags_occupancy
_atom_site_disorder_assembly
_atom_site_disorder_group
O8 O 0.54508(7) 0.22370(13) 0.49069(6) 0.0270(3) Uani 1 1 d . . . . .
O2 O 0.58585(7) 0.56149(13) 0.39218(7) 0.0285(3) Uani 1 1 d . . . . .
O68 O 0.52778(7) 0.33869(14) 0.65896(7) 0.0323(3) Uani 1 1 d . . . . .
O36 O 0.39719(7) 0.57454(13) 0.51251(7) 0.0275(3) Uani 1 1 d . . . . .
O44 O 0.56471(6) 0.52302(14) 0.61919(7) 0.0295(3) Uani 1 1 d . . . . .
O64 O 0.33524(8) 0.62208(14) 0.65206(7) 0.0331(3) Uani 1 1 d . . . . .
O34 O 0.48556(7) 0.56644(13) 0.35250(7) 0.0318(3) Uani 1 1 d . . . . .
O24 O 0.56099(7) 0.13021(15) 0.33542(7) 0.0357(3) Uani 1 1 d . . . . .
N63 N 0.25069(8) 0.47494(16) 0.66269(8) 0.0268(3) Uani 1 1 d . . . . .
N23 N 0.46813(8) 0.00539(16) 0.32212(8) 0.0285(3) Uani 1 1 d . . . . .
C55 C 0.24390(9) 0.34075(19) 0.67159(9) 0.0255(4) Uani 1 1 d . . . . .
C3 C 0.52507(10) 0.50520(19) 0.38328(9) 0.0267(4) Uani 1 1 d . . . . .
C7 C 0.48132(9) 0.17208(18) 0.48982(9) 0.0257(4) Uani 1 1 d . . . . .
C43 C 0.56034(10) 0.62219(19) 0.57600(9) 0.0274(4) Uani 1 1 d . . . . .
C60 C 0.30607(9) 0.28347(19) 0.67525(9) 0.0244(4) Uani 1 1 d . . . . .
C35 C 0.34925(9) 0.47743(19) 0.51046(9) 0.0265(4) Uani 1 1 d . . . . .
C5 C 0.45111(9) 0.30670(18) 0.39523(9) 0.0250(4) Uani 1 1 d . . . . .
H5 H 0.415501 0.370639 0.393867 0.030 Uiso 1 1 calc R U . . .
C38 C 0.50457(9) 0.63975(19) 0.53846(9) 0.0268(4) Uani 1 1 d . . . . .
C19 C 0.27110(10) 0.11543(19) 0.31775(9) 0.0277(4) Uani 1 1 d . . . . .
C45 C 0.51552(9) 0.43151(19) 0.62621(9) 0.0269(4) Uani 1 1 d . . . . .
C15 C 0.50153(10) 0.11986(19) 0.33039(9) 0.0276(4) Uani 1 1 d . . . . .
C9 C 0.55591(10) 0.33259(18) 0.45576(9) 0.0251(4) Uani 1 1 d . . . . .
C48 C 0.35067(9) 0.37579(19) 0.54926(9) 0.0262(4) Uani 1 1 d . . . . .
H48 H 0.321537 0.307933 0.541776 0.031 Uiso 1 1 calc R U . . .
C6 C 0.43660(9) 0.21355(18) 0.44834(9) 0.0259(4) Uani 1 1 d . . . . .
H6 H 0.393870 0.183011 0.452518 0.031 Uiso 1 1 calc R U . . .
C47 C 0.39699(9) 0.36443(19) 0.60484(9) 0.0256(4) Uani 1 1 d . . . . .
H47 H 0.414164 0.275484 0.605725 0.031 Uiso 1 1 calc R U . . .
C62 C 0.31549(10) 0.51139(18) 0.65993(9) 0.0262(4) Uani 1 1 d . . . . .
C28 C 0.47028(10) 0.07585(19) 0.54076(9) 0.0267(4) Uani 1 1 d . . . . .
C59 C 0.31200(10) 0.15128(19) 0.68458(9) 0.0269(4) Uani 1 1 d . . . . .
H59 H 0.353332 0.113345 0.687162 0.032 Uiso 1 1 calc R U . . .
C4 C 0.51345(9) 0.37803(18) 0.41137(9) 0.0253(4) Uani 1 1 d . . . . .
C49 C 0.30075(9) 0.50287(19) 0.46018(9) 0.0261(4) Uani 1 1 d . . . . .
C50 C 0.31584(10) 0.5798(2) 0.40725(10) 0.0302(4) Uani 1 1 d . . . . .
H50 H 0.357042 0.618039 0.403930 0.036 Uiso 1 1 calc R U . . .
C14 C 0.66274(10) 0.3582(2) 0.51513(10) 0.0299(4) Uani 1 1 d . . . . .
H14 H 0.654153 0.285315 0.539901 0.036 Uiso 1 1 calc R U . . .
C10 C 0.61666(10) 0.3997(2) 0.46975(9) 0.0269(4) Uani 1 1 d . . . . .
C37 C 0.45032(9) 0.55215(19) 0.54993(9) 0.0262(4) Uani 1 1 d . . . . .
C54 C 0.23796(10) 0.4479(2) 0.46421(10) 0.0297(4) Uani 1 1 d . . . . .
H54 H 0.226769 0.398275 0.499514 0.036 Uiso 1 1 calc R U . . .
C18 C 0.32295(10) 0.20439(19) 0.32304(9) 0.0266(4) Uani 1 1 d . . . . .
H18 H 0.314356 0.292906 0.326312 0.032 Uiso 1 1 calc R U . . .
C1 C 0.63032(10) 0.51126(19) 0.43479(9) 0.0276(4) Uani 1 1 d . . . . .
C17 C 0.38706(10) 0.15959(18) 0.32337(9) 0.0254(4) Uani 1 1 d . . . . .
C57 C 0.19445(11) 0.1343(2) 0.68679(9) 0.0320(4) Uani 1 1 d . . . . .
H57 H 0.156989 0.083344 0.690951 0.038 Uiso 1 1 calc R U . . .
C21 C 0.35014(11) -0.06363(19) 0.31496(9) 0.0299(4) Uani 1 1 d . . . . .
H21 H 0.359081 -0.152148 0.312801 0.036 Uiso 1 1 calc R U . . .
C61 C 0.35764(9) 0.38800(18) 0.66783(9) 0.0251(4) Uani 1 1 d . . . . .
C46 C 0.45376(9) 0.45578(19) 0.59343(9) 0.0258(4) Uani 1 1 d . . . . .
C39 C 0.50444(10) 0.7389(2) 0.49325(10) 0.0298(4) Uani 1 1 d . . . . .
H39 H 0.467734 0.751726 0.467773 0.036 Uiso 1 1 calc R U . . .
C22 C 0.40003(10) 0.02723(19) 0.31937(9) 0.0266(4) Uani 1 1 d . . . . .
C12 C 0.73387(10) 0.5350(2) 0.48588(11) 0.0344(4) Uani 1 1 d . . . . .
H12 H 0.773469 0.578737 0.490786 0.041 Uiso 1 1 calc R U . . .
C56 C 0.18724(10) 0.2675(2) 0.67741(9) 0.0294(4) Uani 1 1 d . . . . .
H56 H 0.145970 0.305771 0.675148 0.035 Uiso 1 1 calc R U . . .
C41 C 0.61348(10) 0.7997(2) 0.52467(10) 0.0329(4) Uani 1 1 d . . . . .
H41 H 0.649737 0.853702 0.519897 0.040 Uiso 1 1 calc R U . . .
C53 C 0.19230(10) 0.4664(2) 0.41620(10) 0.0321(4) Uani 1 1 d . . . . .
H53 H 0.151109 0.428019 0.419063 0.038 Uiso 1 1 calc R U . . .
C27 C 0.20121(10) 0.1635(2) 0.31491(10) 0.0324(4) Uani 1 1 d . . . . .
H27A H 0.194806 0.229689 0.346419 0.049 Uiso 1 1 calc R U . . .
H27B H 0.171794 0.092465 0.322953 0.049 Uiso 1 1 calc R U . . .
H27C H 0.192552 0.198769 0.273543 0.049 Uiso 1 1 calc R U . . .
C20 C 0.28568(11) -0.0168(2) 0.31390(9) 0.0305(4) Uani 1 1 d . . . . .
H20 H 0.251344 -0.075908 0.310507 0.037 Uiso 1 1 calc R U . . .
C58 C 0.25561(11) 0.07442(19) 0.69016(10) 0.0306(4) Uani 1 1 d . . . . .
C42 C 0.61473(10) 0.7020(2) 0.56988(10) 0.0311(4) Uani 1 1 d . . . . .
H42 H 0.651331 0.690269 0.595621 0.037 Uiso 1 1 calc R U . . .
C16 C 0.45121(9) 0.23209(18) 0.33036(9) 0.0256(4) Uani 1 1 d . . . . .
C40 C 0.55865(10) 0.8181(2) 0.48623(10) 0.0313(4) Uani 1 1 d . . . . .
H40 H 0.558546 0.883749 0.455853 0.038 Uiso 1 1 calc R U . . .
C26 C 0.46553(11) 0.3200(2) 0.27296(9) 0.0298(4) Uani 1 1 d . . . . .
H26A H 0.436115 0.392830 0.273395 0.045 Uiso 1 1 calc R U . . .
H26B H 0.459441 0.271453 0.234463 0.045 Uiso 1 1 calc R U . . .
H26C H 0.509978 0.350500 0.275185 0.045 Uiso 1 1 calc R U . . .
C52 C 0.20805(11) 0.5423(2) 0.36395(10) 0.0337(4) Uani 1 1 d . . . . .
H52 H 0.177427 0.554872 0.331783 0.040 Uiso 1 1 calc R U . . .
C33 C 0.51307(11) 0.0650(2) 0.59215(10) 0.0307(4) Uani 1 1 d . . . . .
H33 H 0.550078 0.117729 0.594251 0.037 Uiso 1 1 calc R U . . .
C29 C 0.41558(10) -0.0064(2) 0.53849(10) 0.0317(4) Uani 1 1 d . . . . .
H29 H 0.386931 -0.001492 0.504200 0.038 Uiso 1 1 calc R U . . .
C51 C 0.26965(11) 0.5994(2) 0.35973(11) 0.0345(4) Uani 1 1 d . . . . .
H51 H 0.280012 0.650951 0.324877 0.041 Uiso 1 1 calc R U . . .
C65 C 0.40077(10) 0.4003(2) 0.72683(10) 0.0302(4) Uani 1 1 d . . . . .
H65A H 0.427399 0.476931 0.723457 0.036 Uiso 1 1 calc R U . . .
H65B H 0.428518 0.325219 0.730235 0.036 Uiso 1 1 calc R U . . .
H65C H 0.373500 0.406427 0.763885 0.036 Uiso 1 1 calc R U . . .
C13 C 0.72073(10) 0.4256(2) 0.52289(10) 0.0348(5) Uani 1 1 d . . . . .
H13 H 0.751163 0.398052 0.552916 0.042 Uiso 1 1 calc R U . . .
C11 C 0.68857(10) 0.5790(2) 0.44194(10) 0.0315(4) Uani 1 1 d . . . . .
H11 H 0.697057 0.652630 0.417677 0.038 Uiso 1 1 calc R U . . .
C66 C 0.19653(11) 0.5647(2) 0.65519(10) 0.0331(4) Uani 1 1 d . . . . .
H66A H 0.168945 0.536107 0.620971 0.050 Uiso 1 1 calc R U . . .
H66B H 0.213254 0.649763 0.645852 0.050 Uiso 1 1 calc R U . . .
H66C H 0.171488 0.567600 0.693779 0.050 Uiso 1 1 calc R U . . .
C32 C 0.50065(12) -0.0244(2) 0.64037(10) 0.0350(5) Uani 1 1 d . . . . .
H32 H 0.529304 -0.030513 0.674616 0.042 Uiso 1 1 calc R U . . .
C30 C 0.40365(11) -0.0946(2) 0.58642(11) 0.0356(5) Uani 1 1 d . . . . .
H30 H 0.366925 -0.148074 0.584328 0.043 Uiso 1 1 calc R U . . .
C31 C 0.44606(11) -0.1042(2) 0.63776(11) 0.0365(5) Uani 1 1 d . . . . .
H31 H 0.437876 -0.163572 0.670088 0.044 Uiso 1 1 calc R U . . .
C25 C 0.49895(12) -0.1207(2) 0.31470(11) 0.0364(5) Uani 1 1 d . . . . .
H25A H 0.545757 -0.110923 0.316409 0.055 Uiso 1 1 calc R U . . .
H25B H 0.486651 -0.157296 0.274498 0.055 Uiso 1 1 calc R U . . .
H25C H 0.484840 -0.177217 0.348296 0.055 Uiso 1 1 calc R U . . .
C67 C 0.26132(13) -0.0706(2) 0.69852(12) 0.0413(5) Uani 1 1 d . . . . .
H67A H 0.267292 -0.110943 0.657806 0.062 Uiso 1 1 calc R U . . .
H67B H 0.222040 -0.103428 0.717902 0.062 Uiso 1 1 calc R U . . .
H67C H 0.298281 -0.089890 0.725172 0.062 Uiso 1 1 calc R U . . .

loop_
_atom_site_aniso_label
_atom_site_aniso_U_11
_atom_site_aniso_U_22
_atom_site_aniso_U_33
_atom_site_aniso_U_23
_atom_site_aniso_U_13
_atom_site_aniso_U_12
O8 0.0263(6) 0.0262(7) 0.0284(7) 0.0024(5) -0.0020(5) 0.0003(5)
O2 0.0312(7) 0.0266(7) 0.0278(7) -0.0006(5) -0.0007(5) -0.0029(5)
O68 0.0261(7) 0.0317(7) 0.0392(8) 0.0011(6) -0.0029(6) 0.0018(6)
O36 0.0226(6) 0.0301(7) 0.0297(7) -0.0002(6) -0.0020(5) -0.0027(5)
O44 0.0229(7) 0.0317(7) 0.0339(7) -0.0028(6) -0.0018(6) -0.0017(5)
O64 0.0392(8) 0.0235(7) 0.0367(8) -0.0006(6) 0.0069(6) 0.0002(6)
O34 0.0357(8) 0.0264(7) 0.0334(7) 0.0015(6) -0.0052(6) 0.0008(6)
O24 0.0277(7) 0.0369(8) 0.0425(8) -0.0073(6) -0.0039(6) 0.0026(6)
N63 0.0266(8) 0.0264(8) 0.0274(8) 0.0022(6) 0.0011(6) 0.0044(6)
N23 0.0315(8) 0.0250(8) 0.0289(8) -0.0016(6) -0.0020(7) 0.0027(6)
C55 0.0268(9) 0.0281(9) 0.0215(8) -0.0002(7) -0.0011(7) 0.0030(7)
C3 0.0302(10) 0.0257(9) 0.0242(9) -0.0046(7) 0.0008(7) -0.0011(7)
C7 0.0255(9) 0.0251(9) 0.0266(9) -0.0032(7) 0.0018(7) 0.0014(7)
C43 0.0263(9) 0.0278(9) 0.0282(9) -0.0062(7) 0.0013(7) -0.0006(7)
C60 0.0251(9) 0.0258(9) 0.0222(8) -0.0010(7) -0.0009(7) 0.0012(7)
C35 0.0221(9) 0.0290(9) 0.0285(9) -0.0057(7) 0.0017(7) -0.0027(7)
C5 0.0255(9) 0.0239(9) 0.0255(9) -0.0016(7) -0.0014(7) 0.0010(7)
C38 0.0243(9) 0.0287(9) 0.0273(9) -0.0065(7) 0.0010(7) -0.0010(7)
C19 0.0302(9) 0.0314(10) 0.0216(9) -0.0003(7) -0.0008(7) -0.0027(8)
C45 0.0231(9) 0.0280(10) 0.0295(9) -0.0050(8) 0.0016(7) -0.0003(7)
C15 0.0297(10) 0.0292(9) 0.0241(9) -0.0041(7) -0.0009(7) 0.0015(7)
C9 0.0277(9) 0.0246(9) 0.0231(8) -0.0033(7) 0.0018(7) 0.0018(7)
C48 0.0229(9) 0.0274(9) 0.0283(9) -0.0053(7) 0.0012(7) -0.0007(7)
C6 0.0254(9) 0.0272(9) 0.0252(9) -0.0024(7) 0.0015(7) 0.0006(7)
C47 0.0233(9) 0.0252(9) 0.0284(9) -0.0033(7) 0.0004(7) 0.0008(7)
C62 0.0297(10) 0.0246(9) 0.0242(9) -0.0005(7) 0.0024(7) 0.0021(7)
C28 0.0288(9) 0.0243(9) 0.0270(9) -0.0023(7) 0.0026(7) 0.0051(7)
C59 0.0282(10) 0.0271(9) 0.0252(9) 0.0007(7) 0.0001(7) 0.0027(7)
C4 0.0276(9) 0.0251(9) 0.0231(8) -0.0035(7) 0.0003(7) 0.0008(7)
C49 0.0240(9) 0.0261(9) 0.0283(9) -0.0048(7) 0.0011(7) 0.0013(7)
C50 0.0275(10) 0.0330(10) 0.0302(10) -0.0021(8) -0.0012(8) -0.0020(8)
C14 0.0280(10) 0.0346(10) 0.0271(9) -0.0040(8) 0.0008(7) 0.0038(8)
C10 0.0268(9) 0.0304(9) 0.0235(9) -0.0060(7) 0.0015(7) 0.0013(7)
C37 0.0222(9) 0.0300(9) 0.0265(9) -0.0053(7) 0.0002(7) 0.0004(7)
C54 0.0262(10) 0.0317(10) 0.0312(10) -0.0030(8) 0.0003(8) -0.0008(8)
C18 0.0299(9) 0.0258(9) 0.0241(9) 0.0011(7) -0.0020(7) 0.0000(7)
C1 0.0279(9) 0.0310(9) 0.0238(9) -0.0053(7) 0.0012(7) 0.0004(8)
C17 0.0307(9) 0.0243(9) 0.0214(8) -0.0002(7) -0.0018(7) -0.0020(7)
C57 0.0326(10) 0.0373(11) 0.0260(9) -0.0019(8) 0.0020(8) -0.0085(8)
C21 0.0387(10) 0.0231(9) 0.0279(9) -0.0009(7) -0.0007(8) -0.0027(8)
C61 0.0242(9) 0.0233(9) 0.0278(9) -0.0013(7) 0.0002(7) 0.0012(7)
C46 0.0233(9) 0.0272(9) 0.0269(9) -0.0049(7) 0.0012(7) 0.0010(7)
C39 0.0295(10) 0.0317(10) 0.0281(9) -0.0055(8) 0.0018(7) -0.0014(8)
C22 0.0316(10) 0.0265(9) 0.0218(9) 0.0002(7) -0.0024(7) 0.0004(7)
C12 0.0247(10) 0.0422(12) 0.0364(11) -0.0104(9) 0.0021(8) -0.0020(8)
C56 0.0238(9) 0.0391(11) 0.0254(9) -0.0025(8) -0.0008(7) -0.0010(8)
C41 0.0296(10) 0.0340(10) 0.0352(11) -0.0105(9) 0.0061(8) -0.0067(8)
C53 0.0243(9) 0.0357(10) 0.0362(11) -0.0063(9) -0.0015(8) -0.0008(8)
C27 0.0285(10) 0.0351(10) 0.0337(10) -0.0001(8) 0.0004(8) -0.0038(8)
C20 0.0357(10) 0.0299(10) 0.0259(9) -0.0005(8) -0.0002(8) -0.0083(8)
C58 0.0387(11) 0.0271(10) 0.0260(9) -0.0003(8) 0.0025(8) -0.0037(8)
C42 0.0245(9) 0.0338(10) 0.0349(10) -0.0093(8) -0.0005(8) -0.0026(8)
C16 0.0263(9) 0.0241(9) 0.0265(9) -0.0007(7) -0.0020(7) 0.0000(7)
C40 0.0356(11) 0.0297(10) 0.0285(9) -0.0050(8) 0.0049(8) -0.0043(8)
C26 0.0349(10) 0.0292(10) 0.0252(9) -0.0010(8) -0.0009(8) -0.0032(8)
C52 0.0313(11) 0.0363(11) 0.0334(11) -0.0061(8) -0.0068(8) 0.0034(8)
C33 0.0338(10) 0.0287(10) 0.0296(10) -0.0002(8) -0.0004(8) 0.0043(8)
C29 0.0290(10) 0.0315(10) 0.0346(11) 0.0013(8) 0.0012(8) 0.0025(8)
C51 0.0376(11) 0.0363(10) 0.0296(10) 0.0023(8) -0.0024(8) -0.0010(9)
C65 0.0282(10) 0.0336(10) 0.0289(10) -0.0034(8) -0.0012(7) -0.0004(8)
C13 0.0274(10) 0.0438(12) 0.0332(11) -0.0084(9) -0.0028(8) 0.0051(8)
C11 0.0313(10) 0.0325(10) 0.0306(10) -0.0063(8) 0.0056(8) -0.0035(8)
C66 0.0322(10) 0.0334(11) 0.0338(11) 0.0033(8) -0.0017(8) 0.0110(8)
C32 0.0416(12) 0.0348(11) 0.0286(10) 0.0028(8) -0.0009(9) 0.0077(9)
C30 0.0329(11) 0.0333(10) 0.0405(12) 0.0031(9) 0.0078(9) 0.0019(8)
C31 0.0420(12) 0.0332(10) 0.0343(11) 0.0078(8) 0.0086(9) 0.0089(9)
C25 0.0408(11) 0.0291(10) 0.0392(12) -0.0048(9) -0.0056(9) 0.0075(9)
C67 0.0531(14) 0.0288(11) 0.0419(12) 0.0022(9) 0.0054(10) -0.0053(9)

loop_
_atom_type_symbol
_atom_type_description
_atom_type_scat_dispersion_real
_atom_type_scat_dispersion_imag
_atom_type_scat_source
C C 0.0181 0.0091 'International Tables Vol C Tables 4.2.6.8 and 6.1.1.4'
H H 0.0000 0.0000 'International Tables Vol C Tables 4.2.6.8 and 6.1.1.4'
N N 0.0311 0.0180 'International Tables Vol C Tables 4.2.6.8 and 6.1.1.4'
O O 0.0492 0.0322 'International Tables Vol C Tables 4.2.6.8 and 6.1.1.4'

loop_
_geom_angle_atom_site_label_1
_geom_angle_atom_site_label_2
_geom_angle_atom_site_label_3
_geom_angle
_geom_angle_site_symmetry_1
_geom_angle_site_symmetry_3
_geom_angle_publ_flag
C9 O8 C7 117.08(15) . . ?
C1 O2 C3 121.47(15) . . ?
C37 O36 C35 116.98(15) . . ?
C43 O44 C45 122.06(15) . . ?
C55 N63 C66 124.61(17) . . ?
C62 N63 C55 111.70(16) . . ?
C62 N63 C66 123.66(17) . . ?
C15 N23 C22 110.96(16) . . ?
C15 N23 C25 124.54(17) . . ?
C22 N23 C25 124.46(17) . . ?
C60 C55 N63 109.46(17) . . ?
C56 C55 N63 129.13(18) . . ?
C56 C55 C60 121.41(18) . . ?
O2 C3 C4 117.91(17) . . ?
O34 C3 O2 116.82(17) . . ?
O34 C3 C4 125.26(18) . . ?
O8 C7 C28 112.64(16) . . ?
C6 C7 O8 121.37(17) . . ?
C6 C7 C28 125.91(18) . . ?
O44 C43 C38 121.68(17) . . ?
O44 C43 C42 116.83(18) . . ?
C42 C43 C38 121.46(19) . . ?
C55 C60 C61 108.92(16) . . ?
C59 C60 C55 120.16(18) . . ?
C59 C60 C61 130.92(18) . . ?
O36 C35 C49 111.37(16) . . ?
C48 C35 O36 121.92(18) . . ?
C48 C35 C49 126.69(18) . . ?
C6 C5 H5 107.7 . . ?
C6 C5 C4 108.00(16) . . ?
C6 C5 C16 109.67(15) . . ?
C4 C5 H5 107.7 . . ?
C4 C5 C16 115.74(15) . . ?
C16 C5 H5 107.7 . . ?
C43 C38 C37 116.56(18) . . ?
C39 C38 C43 118.83(18) . . ?
C39 C38 C37 124.61(18) . . ?
C18 C19 C27 120.05(17) . . ?
C20 C19 C18 118.73(19) . . ?
C20 C19 C27 121.21(18) . . ?
O68 C45 O44 116.79(17) . . ?
O68 C45 C46 125.90(18) . . ?
O44 C45 C46 117.32(17) . . ?
O24 C15 N23 125.35(18) . . ?
O24 C15 C16 126.44(18) . . ?
N23 C15 C16 108.20(16) . . ?
O8 C9 C10 114.97(16) . . ?
C4 C9 O8 123.61(18) . . ?
C4 C9 C10 121.42(18) . . ?
C35 C48 H48 118.2 . . ?
C35 C48 C47 123.52(18) . . ?
C47 C48 H48 118.2 . . ?
C7 C6 C5 123.88(18) . . ?
C7 C6 H6 118.1 . . ?
C5 C6 H6 118.1 . . ?
C48 C47 H47 108.1 . . ?
C48 C47 C61 108.90(15) . . ?
C48 C47 C46 107.95(16) . . ?
C61 C47 H47 108.1 . . ?
C46 C47 H47 108.1 . . ?
C46 C47 C61 115.47(16) . . ?
O64 C62 N63 125.31(18) . . ?
O64 C62 C61 126.86(18) . . ?
N63 C62 C61 107.83(16) . . ?
C33 C28 C7 121.46(18) . . ?
C33 C28 C29 118.43(19) . . ?
C29 C28 C7 120.11(18) . . ?
C60 C59 H59 120.1 . . ?
C60 C59 C58 119.79(18) . . ?
C58 C59 H59 120.1 . . ?
C3 C4 C5 118.92(17) . . ?
C9 C4 C3 119.08(18) . . ?
C9 C4 C5 121.71(17) . . ?
C50 C49 C35 121.68(18) . . ?
C50 C49 C54 118.46(18) . . ?
C54 C49 C35 119.85(17) . . ?
C49 C50 H50 119.8 . . ?
C51 C50 C49 120.41(19) . . ?
C51 C50 H50 119.8 . . ?
C10 C14 H14 120.0 . . ?
C13 C14 H14 120.0 . . ?
C13 C14 C10 120.0(2) . . ?
C14 C10 C9 124.38(18) . . ?
C1 C10 C9 117.18(18) . . ?
C1 C10 C14 118.43(18) . . ?
O36 C37 C38 114.00(17) . . ?
C46 C37 O36 123.96(17) . . ?
C46 C37 C38 122.03(18) . . ?
C49 C54 H54 119.6 . . ?
C53 C54 C49 120.84(19) . . ?
C53 C54 H54 119.6 . . ?
C19 C18 H18 120.2 . . ?
C17 C18 C19 119.60(18) . . ?
C17 C18 H18 120.2 . . ?
O2 C1 C10 121.52(17) . . ?
O2 C1 C11 116.52(18) . . ?
C11 C1 C10 121.95(19) . . ?
C18 C17 C22 120.33(17) . . ?
C18 C17 C16 130.67(17) . . ?
C22 C17 C16 108.95(17) . . ?
C56 C57 H57 118.8 . . ?
C58 C57 H57 118.8 . . ?
C58 C57 C56 122.47(19) . . ?
C22 C21 H21 121.4 . . ?
C22 C21 C20 117.26(18) . . ?
C20 C21 H21 121.4 . . ?
C60 C61 C47 109.44(15) . . ?
C60 C61 C62 102.09(15) . . ?
C60 C61 C65 112.03(16) . . ?
C62 C61 C47 108.72(15) . . ?
C65 C61 C47 113.97(15) . . ?
C65 C61 C62 109.90(16) . . ?
C45 C46 C47 118.69(17) . . ?
C37 C46 C45 119.44(18) . . ?
C37 C46 C47 121.64(17) . . ?
C38 C39 H39 119.9 . . ?
C40 C39 C38 120.21(19) . . ?
C40 C39 H39 119.9 . . ?
C17 C22 N23 109.96(17) . . ?
C21 C22 N23 128.28(18) . . ?
C21 C22 C17 121.74(18) . . ?
C13 C12 H12 119.7 . . ?
C11 C12 H12 119.7 . . ?
C11 C12 C13 120.65(19) . . ?
C55 C56 C57 117.41(18) . . ?
C55 C56 H56 121.3 . . ?
C57 C56 H56 121.3 . . ?
C42 C41 H41 119.6 . . ?
C42 C41 C40 120.88(19) . . ?
C40 C41 H41 119.6 . . ?
C54 C53 H53 120.0 . . ?
C52 C53 C54 120.04(19) . . ?
C52 C53 H53 120.0 . . ?
C19 C27 H27A 109.5 . . ?
C19 C27 H27B 109.5 . . ?
C19 C27 H27C 109.5 . . ?
H27A C27 H27B 109.5 . . ?
H27A C27 H27C 109.5 . . ?
H27B C27 H27C 109.5 . . ?
C19 C20 C21 122.34(18) . . ?
C19 C20 H20 118.8 . . ?
C21 C20 H20 118.8 . . ?
C59 C58 C67 120.4(2) . . ?
C57 C58 C59 118.75(18) . . ?
C57 C58 C67 120.86(19) . . ?
C43 C42 H42 120.7 . . ?
C41 C42 C43 118.65(19) . . ?
C41 C42 H42 120.7 . . ?
C15 C16 C5 111.52(15) . . ?
C17 C16 C5 108.99(15) . . ?
C17 C16 C15 101.86(15) . . ?
C17 C16 C26 112.19(15) . . ?
C26 C16 C5 113.41(15) . . ?
C26 C16 C15 108.31(16) . . ?
C39 C40 C41 120.0(2) . . ?
C39 C40 H40 120.0 . . ?
C41 C40 H40 120.0 . . ?
C16 C26 H26A 109.5 . . ?
C16 C26 H26B 109.5 . . ?
C16 C26 H26C 109.5 . . ?
H26A C26 H26B 109.5 . . ?
H26A C26 H26C 109.5 . . ?
H26B C26 H26C 109.5 . . ?
C53 C52 H52 120.1 . . ?
C53 C52 C51 119.87(19) . . ?
C51 C52 H52 120.1 . . ?
C28 C33 H33 119.8 . . ?
C32 C33 C28 120.3(2) . . ?
C32 C33 H33 119.8 . . ?
C28 C29 H29 119.6 . . ?
C30 C29 C28 120.9(2) . . ?
C30 C29 H29 119.6 . . ?
C50 C51 C52 120.4(2) . . ?
C50 C51 H51 119.8 . . ?
C52 C51 H51 119.8 . . ?
C61 C65 H65A 109.5 . . ?
C61 C65 H65B 109.5 . . ?
C61 C65 H65C 109.5 . . ?
H65A C65 H65B 109.5 . . ?
H65A C65 H65C 109.5 . . ?
H65B C65 H65C 109.5 . . ?
C14 C13 C12 120.3(2) . . ?
C14 C13 H13 119.9 . . ?
C12 C13 H13 119.9 . . ?
C1 C11 H11 120.7 . . ?
C12 C11 C1 118.7(2) . . ?
C12 C11 H11 120.7 . . ?
N63 C66 H66A 109.5 . . ?
N63 C66 H66B 109.5 . . ?
N63 C66 H66C 109.5 . . ?
H66A C66 H66B 109.5 . . ?
H66A C66 H66C 109.5 . . ?
H66B C66 H66C 109.5 . . ?
C33 C32 H32 119.7 . . ?
C31 C32 C33 120.6(2) . . ?
C31 C32 H32 119.7 . . ?
C29 C30 H30 119.8 . . ?
C29 C30 C31 120.5(2) . . ?
C31 C30 H30 119.8 . . ?
C32 C31 C30 119.3(2) . . ?
C32 C31 H31 120.3 . . ?
C30 C31 H31 120.3 . . ?
N23 C25 H25A 109.5 . . ?
N23 C25 H25B 109.5 . . ?
N23 C25 H25C 109.5 . . ?
H25A C25 H25B 109.5 . . ?
H25A C25 H25C 109.5 . . ?
H25B C25 H25C 109.5 . . ?
C58 C67 H67A 109.5 . . ?
C58 C67 H67B 109.5 . . ?
C58 C67 H67C 109.5 . . ?
H67A C67 H67B 109.5 . . ?
H67A C67 H67C 109.5 . . ?
H67B C67 H67C 109.5 . . ?

loop_
_geom_bond_atom_site_label_1
_geom_bond_atom_site_label_2
_geom_bond_distance
_geom_bond_site_symmetry_2
_geom_bond_publ_flag
O8 C7 1.404(2) . ?
O8 C9 1.358(2) . ?
O2 C3 1.380(2) . ?
O2 C1 1.376(2) . ?
O68 C45 1.204(3) . ?
O36 C35 1.398(2) . ?
O36 C37 1.359(2) . ?
O44 C43 1.370(3) . ?
O44 C45 1.383(2) . ?
O64 C62 1.219(2) . ?
O34 C3 1.211(2) . ?
O24 C15 1.221(2) . ?
N63 C55 1.400(3) . ?
N63 C62 1.374(3) . ?
N63 C66 1.448(2) . ?
N23 C15 1.371(3) . ?
N23 C22 1.407(3) . ?
N23 C25 1.449(3) . ?
C55 C60 1.400(3) . ?
C55 C56 1.384(3) . ?
C3 C4 1.455(3) . ?
C7 C6 1.332(3) . ?
C7 C28 1.477(3) . ?
C43 C38 1.396(3) . ?
C43 C42 1.386(3) . ?
C60 C59 1.380(3) . ?
C60 C61 1.512(3) . ?
C35 C48 1.327(3) . ?
C35 C49 1.472(3) . ?
C5 H5 0.9800 . ?
C5 C6 1.502(3) . ?
C5 C4 1.506(3) . ?
C5 C16 1.567(3) . ?
C38 C37 1.447(3) . ?
C38 C39 1.396(3) . ?
C19 C18 1.403(3) . ?
C19 C27 1.509(3) . ?
C19 C20 1.395(3) . ?
C45 C46 1.457(3) . ?
C15 C16 1.544(3) . ?
C9 C4 1.357(3) . ?
C9 C10 1.448(3) . ?
C48 H48 0.9300 . ?
C48 C47 1.508(3) . ?
C6 H6 0.9300 . ?
C47 H47 0.9800 . ?
C47 C61 1.569(3) . ?
C47 C46 1.510(3) . ?
C62 C61 1.542(3) . ?
C28 C33 1.394(3) . ?
C28 C29 1.401(3) . ?
C59 H59 0.9300 . ?
C59 C58 1.400(3) . ?
C49 C50 1.401(3) . ?
C49 C54 1.402(3) . ?
C50 H50 0.9300 . ?
C50 C51 1.388(3) . ?
C14 H14 0.9300 . ?
C14 C10 1.406(3) . ?
C14 C13 1.380(3) . ?
C10 C1 1.392(3) . ?
C37 C46 1.352(3) . ?
C54 H54 0.9300 . ?
C54 C53 1.387(3) . ?
C18 H18 0.9300 . ?
C18 C17 1.386(3) . ?
C1 C11 1.385(3) . ?
C17 C22 1.390(3) . ?
C17 C16 1.512(3) . ?
C57 H57 0.9300 . ?
C57 C56 1.393(3) . ?
C57 C58 1.392(3) . ?
C21 H21 0.9300 . ?
C21 C22 1.384(3) . ?
C21 C20 1.400(3) . ?
C61 C65 1.527(3) . ?
C39 H39 0.9300 . ?
C39 C40 1.381(3) . ?
C12 H12 0.9300 . ?
C12 C13 1.394(3) . ?
C12 C11 1.383(3) . ?
C56 H56 0.9300 . ?
C41 H41 0.9300 . ?
C41 C42 1.384(3) . ?
C41 C40 1.393(3) . ?
C53 H53 0.9300 . ?
C53 C52 1.386(3) . ?
C27 H27A 0.9600 . ?
C27 H27B 0.9600 . ?
C27 H27C 0.9600 . ?
C20 H20 0.9300 . ?
C58 C67 1.507(3) . ?
C42 H42 0.9300 . ?
C16 C26 1.537(3) . ?
C40 H40 0.9300 . ?
C26 H26A 0.9600 . ?
C26 H26B 0.9600 . ?
C26 H26C 0.9600 . ?
C52 H52 0.9300 . ?
C52 C51 1.389(3) . ?
C33 H33 0.9300 . ?
C33 C32 1.393(3) . ?
C29 H29 0.9300 . ?
C29 C30 1.379(3) . ?
C51 H51 0.9300 . ?
C65 H65A 0.9600 . ?
C65 H65B 0.9600 . ?
C65 H65C 0.9600 . ?
C13 H13 0.9300 . ?
C11 H11 0.9300 . ?
C66 H66A 0.9600 . ?
C66 H66B 0.9600 . ?
C66 H66C 0.9600 . ?
C32 H32 0.9300 . ?
C32 C31 1.384(3) . ?
C30 H30 0.9300 . ?
C30 C31 1.387(3) . ?
C31 H31 0.9300 . ?
C25 H25A 0.9600 . ?
C25 H25B 0.9600 . ?
C25 H25C 0.9600 . ?
C67 H67A 0.9600 . ?
C67 H67B 0.9600 . ?
C67 H67C 0.9600 . ?

loop_
_geom_torsion_atom_site_label_1
_geom_torsion_atom_site_label_2
_geom_torsion_atom_site_label_3
_geom_torsion_atom_site_label_4
_geom_torsion
_geom_torsion_site_symmetry_1
_geom_torsion_site_symmetry_2
_geom_torsion_site_symmetry_3
_geom_torsion_site_symmetry_4
_geom_torsion_publ_flag
O8 C7 C6 C5 6.6(3) . . . . ?
O8 C7 C28 C33 15.2(2) . . . . ?
O8 C7 C28 C29 -165.42(17) . . . . ?
O8 C9 C4 C3 171.12(17) . . . . ?
O8 C9 C4 C5 -2.6(3) . . . . ?
O8 C9 C10 C14 0.7(3) . . . . ?
O8 C9 C10 C1 179.42(16) . . . . ?
O2 C3 C4 C5 -171.95(16) . . . . ?
O2 C3 C4 C9 14.2(3) . . . . ?
O2 C1 C11 C12 177.72(17) . . . . ?
O68 C45 C46 C47 5.6(3) . . . . ?
O68 C45 C46 C37 -169.0(2) . . . . ?
O36 C35 C48 C47 9.4(3) . . . . ?
O36 C35 C49 C50 24.0(2) . . . . ?
O36 C35 C49 C54 -156.95(17) . . . . ?
O36 C37 C46 C45 173.42(18) . . . . ?
O36 C37 C46 C47 -1.0(3) . . . . ?
O44 C43 C38 C37 3.2(3) . . . . ?
O44 C43 C38 C39 -177.00(17) . . . . ?
O44 C43 C42 C41 177.04(17) . . . . ?
O44 C45 C46 C47 -174.47(16) . . . . ?
O44 C45 C46 C37 11.0(3) . . . . ?
O64 C62 C61 C60 -179.63(19) . . . . ?
O64 C62 C61 C47 -64.0(2) . . . . ?
O64 C62 C61 C65 61.3(2) . . . . ?
O34 C3 C4 C5 8.1(3) . . . . ?
O34 C3 C4 C9 -165.79(19) . . . . ?
O24 C15 C16 C5 -63.4(3) . . . . ?
O24 C15 C16 C17 -179.53(19) . . . . ?
O24 C15 C16 C26 62.0(2) . . . . ?
N63 C55 C60 C59 179.42(17) . . . . ?
N63 C55 C60 C61 -0.3(2) . . . . ?
N63 C55 C56 C57 -179.25(19) . . . . ?
N63 C62 C61 C60 -0.20(19) . . . . ?
N63 C62 C61 C47 115.39(17) . . . . ?
N63 C62 C61 C65 -119.24(17) . . . . ?
N23 C15 C16 C5 118.10(17) . . . . ?
N23 C15 C16 C17 1.99(19) . . . . ?
N23 C15 C16 C26 -116.44(17) . . . . ?
C55 N63 C62 O64 179.46(19) . . . . ?
C55 N63 C62 C61 0.0(2) . . . . ?
C55 C60 C59 C58 0.2(3) . . . . ?
C55 C60 C61 C47 -114.75(17) . . . . ?
C55 C60 C61 C62 0.31(19) . . . . ?
C55 C60 C61 C65 117.83(17) . . . . ?
C3 O2 C1 C10 1.5(3) . . . . ?
C3 O2 C1 C11 -177.15(16) . . . . ?
C7 O8 C9 C4 -13.5(3) . . . . ?
C7 O8 C9 C10 165.77(15) . . . . ?
C7 C28 C33 C32 178.40(18) . . . . ?
C7 C28 C29 C30 -178.39(19) . . . . ?
C43 O44 C45 O68 170.12(18) . . . . ?
C43 O44 C45 C46 -9.8(3) . . . . ?
C43 C38 C37 O36 179.38(16) . . . . ?
C43 C38 C37 C46 -1.8(3) . . . . ?
C43 C38 C39 C40 -0.2(3) . . . . ?
C60 C55 C56 C57 -0.3(3) . . . . ?
C60 C59 C58 C57 -0.7(3) . . . . ?
C60 C59 C58 C67 178.28(19) . . . . ?
C35 O36 C37 C38 165.90(16) . . . . ?
C35 O36 C37 C46 -12.9(3) . . . . ?
C35 C48 C47 C61 105.3(2) . . . . ?
C35 C48 C47 C46 -20.7(2) . . . . ?
C35 C49 C50 C51 178.30(19) . . . . ?
C35 C49 C54 C53 -177.52(19) . . . . ?
C38 C43 C42 C41 -1.0(3) . . . . ?
C38 C37 C46 C45 -5.3(3) . . . . ?
C38 C37 C46 C47 -179.70(17) . . . . ?
C38 C39 C40 C41 -0.5(3) . . . . ?
C19 C18 C17 C22 -0.9(3) . . . . ?
C19 C18 C17 C16 -177.95(18) . . . . ?
C45 O44 C43 C38 2.8(3) . . . . ?
C45 O44 C43 C42 -175.24(17) . . . . ?
C15 N23 C22 C17 2.3(2) . . . . ?
C15 N23 C22 C21 -176.12(19) . . . . ?
C9 O8 C7 C6 11.5(2) . . . . ?
C9 O8 C7 C28 -165.54(15) . . . . ?
C9 C10 C1 O2 4.8(3) . . . . ?
C9 C10 C1 C11 -176.54(17) . . . . ?
C48 C35 C49 C50 -154.5(2) . . . . ?
C48 C35 C49 C54 24.5(3) . . . . ?
C48 C47 C61 C60 62.8(2) . . . . ?
C48 C47 C61 C62 -47.9(2) . . . . ?
C48 C47 C61 C65 -170.89(16) . . . . ?
C48 C47 C46 C45 -157.99(17) . . . . ?
C48 C47 C46 C37 16.4(2) . . . . ?
C6 C7 C28 C33 -161.72(19) . . . . ?
C6 C7 C28 C29 17.7(3) . . . . ?
C6 C5 C4 C3 -155.72(17) . . . . ?
C6 C5 C4 C9 18.0(2) . . . . ?
C6 C5 C16 C15 -57.6(2) . . . . ?
C6 C5 C16 C17 54.11(19) . . . . ?
C6 C5 C16 C26 179.86(16) . . . . ?
C62 N63 C55 C60 0.2(2) . . . . ?
C62 N63 C55 C56 179.25(19) . . . . ?
C28 C7 C6 C5 -176.78(17) . . . . ?
C28 C33 C32 C31 0.4(3) . . . . ?
C28 C29 C30 C31 -0.5(3) . . . . ?
C59 C60 C61 C47 65.6(3) . . . . ?
C59 C60 C61 C62 -179.4(2) . . . . ?
C59 C60 C61 C65 -61.9(3) . . . . ?
C4 C5 C6 C7 -20.1(2) . . . . ?
C4 C5 C16 C15 64.9(2) . . . . ?
C4 C5 C16 C17 176.57(16) . . . . ?
C4 C5 C16 C26 -57.7(2) . . . . ?
C4 C9 C10 C14 179.91(19) . . . . ?
C4 C9 C10 C1 -1.3(3) . . . . ?
C49 C35 C48 C47 -172.22(18) . . . . ?
C49 C50 C51 C52 -0.3(3) . . . . ?
C49 C54 C53 C52 -1.2(3) . . . . ?
C50 C49 C54 C53 1.6(3) . . . . ?
C14 C10 C1 O2 -176.31(17) . . . . ?
C14 C10 C1 C11 2.3(3) . . . . ?
C10 C9 C4 C3 -8.1(3) . . . . ?
C10 C9 C4 C5 178.21(17) . . . . ?
C10 C14 C13 C12 0.0(3) . . . . ?
C10 C1 C11 C12 -1.0(3) . . . . ?
C37 O36 C35 C48 8.7(3) . . . . ?
C37 O36 C35 C49 -169.91(16) . . . . ?
C37 C38 C39 C40 179.56(18) . . . . ?
C54 C49 C50 C51 -0.8(3) . . . . ?
C54 C53 C52 C51 0.1(3) . . . . ?
C18 C19 C20 C21 -0.2(3) . . . . ?
C18 C17 C22 N23 -178.58(17) . . . . ?
C18 C17 C22 C21 0.0(3) . . . . ?
C18 C17 C16 C5 58.8(2) . . . . ?
C18 C17 C16 C15 176.70(19) . . . . ?
C18 C17 C16 C26 -67.7(3) . . . . ?
C1 O2 C3 O34 168.97(17) . . . . ?
C1 O2 C3 C4 -11.0(2) . . . . ?
C61 C60 C59 C58 179.90(18) . . . . ?
C61 C47 C46 C45 79.9(2) . . . . ?
C61 C47 C46 C37 -105.7(2) . . . . ?
C46 C47 C61 C60 -175.61(16) . . . . ?
C46 C47 C61 C62 73.7(2) . . . . ?
C46 C47 C61 C65 -49.3(2) . . . . ?
C39 C38 C37 O36 -0.4(3) . . . . ?
C39 C38 C37 C46 178.45(19) . . . . ?
C22 N23 C15 O24 178.80(19) . . . . ?
C22 N23 C15 C16 -2.7(2) . . . . ?
C22 C17 C16 C5 -118.56(17) . . . . ?
C22 C17 C16 C15 -0.62(19) . . . . ?
C22 C17 C16 C26 114.99(18) . . . . ?
C22 C21 C20 C19 -0.7(3) . . . . ?
C56 C55 C60 C59 0.3(3) . . . . ?
C56 C55 C60 C61 -179.47(17) . . . . ?
C56 C57 C58 C59 0.7(3) . . . . ?
C56 C57 C58 C67 -178.3(2) . . . . ?
C53 C52 C51 C50 0.7(3) . . . . ?
C27 C19 C18 C17 -177.74(17) . . . . ?
C27 C19 C20 C21 178.51(18) . . . . ?
C20 C19 C18 C17 1.0(3) . . . . ?
C20 C21 C22 N23 179.07(19) . . . . ?
C20 C21 C22 C17 0.8(3) . . . . ?
C58 C57 C56 C55 -0.2(3) . . . . ?
C42 C43 C38 C37 -178.81(17) . . . . ?
C42 C43 C38 C39 1.0(3) . . . . ?
C42 C41 C40 C39 0.4(3) . . . . ?
C16 C5 C6 C7 106.8(2) . . . . ?
C16 C5 C4 C3 80.9(2) . . . . ?
C16 C5 C4 C9 -105.3(2) . . . . ?
C16 C17 C22 N23 -0.9(2) . . . . ?
C16 C17 C22 C21 177.65(17) . . . . ?
C40 C41 C42 C43 0.3(3) . . . . ?
C33 C28 C29 C30 1.1(3) . . . . ?
C33 C32 C31 C30 0.2(3) . . . . ?
C29 C28 C33 C32 -1.0(3) . . . . ?
C29 C30 C31 C32 -0.1(3) . . . . ?
C13 C14 C10 C9 176.95(18) . . . . ?
C13 C14 C10 C1 -1.8(3) . . . . ?
C13 C12 C11 C1 -0.9(3) . . . . ?
C11 C12 C13 C14 1.4(3) . . . . ?
C66 N63 C55 C60 178.32(17) . . . . ?
C66 N63 C55 C56 -2.6(3) . . . . ?
C66 N63 C62 O64 1.3(3) . . . . ?
C66 N63 C62 C61 -178.14(17) . . . . ?
C25 N23 C15 O24 -3.4(3) . . . . ?
C25 N23 C15 C16 175.05(18) . . . . ?
C25 N23 C22 C17 -175.41(18) . . . . ?
C25 N23 C22 C21 6.1(3) . . . . ?
